data_4337848
loop_
_publ_author_name
'Huang, Yu-De'
'Huo, Peng'
'Shao, Ming-Yan'
'Yin, Jing-Xue'
'Shen, Wei-Chun'
'Zhu, Qin-Yu'
'Dai, Jie'

_publ_section_title
;
 A New Type of Charge-Transfer Salts Based on
 Tetrathiafulvalene-Tetracarboxylate Coordination Polymers and Methyl
 Viologen.
;
_journal_issue 7
_journal_name_full 'Inorganic chemistry'
_journal_page_first 3480
_journal_paper_doi 10.1021/ic402926n
_journal_volume 53
_journal_year 2014
_chemical_formula_sum 'C22 H18 Mn N2 O10 S4'
_chemical_formula_weight 653.56
_chemical_name_systematic
; 
 ? 
;
_space_group_IT_number 13
_symmetry_cell_setting monoclinic
_symmetry_space_group_name_Hall '-P 2yac'
_symmetry_space_group_name_H-M 'P 1 2/n 1'
_atom_sites_solution_hydrogens geom
_atom_sites_solution_primary direct
_atom_sites_solution_secondary difmap
_audit_creation_method SHELXL-97
_cell_angle_alpha 90.00
_cell_angle_beta 101.31(3)
_cell_angle_gamma 90.00
_cell_formula_units_Z 2
_cell_length_a 6.3594(13)
_cell_length_b 13.651(3)
_cell_length_c 14.421(3)
_cell_measurement_reflns_used 5244
_cell_measurement_temperature 293(2)
_cell_measurement_theta_max 27.5
_cell_measurement_theta_min 3.2
_cell_volume 1227.6(5)
_computing_structure_refinement 'SHELXL-97 (Sheldrick, 1997)'
_computing_structure_solution 'SHELXS-97 (Sheldrick, 1990)'
_diffrn_ambient_temperature 293(2)
_diffrn_detector_area_resol_mean 14.63
_diffrn_measured_fraction_theta_full 0.966
_diffrn_measured_fraction_theta_max 0.966
_diffrn_measurement_device_type 'Rigaku Saturn'
_diffrn_measurement_method \w
_diffrn_radiation_monochromator graphite
_diffrn_radiation_source 'fine-focus sealed tube'
_diffrn_radiation_type MoK\a
_diffrn_radiation_wavelength 0.71073
_diffrn_reflns_av_R_equivalents 0.0757
_diffrn_reflns_av_sigmaI/netI 0.1286
_diffrn_reflns_limit_h_max 7
_diffrn_reflns_limit_h_min -7
_diffrn_reflns_limit_k_max 15
_diffrn_reflns_limit_k_min -16
_diffrn_reflns_limit_l_max 13
_diffrn_reflns_limit_l_min -17
_diffrn_reflns_number 5649
_diffrn_reflns_theta_full 24.99
_diffrn_reflns_theta_max 24.99
_diffrn_reflns_theta_min 3.24
_exptl_absorpt_coefficient_mu 0.941
_exptl_absorpt_correction_T_max 0.8717
_exptl_absorpt_correction_T_min 0.6021
_exptl_absorpt_correction_type multi-scan
_exptl_absorpt_process_details 'Jacobson, R. (1998) Private communication'
_exptl_crystal_colour 'dark green'
_exptl_crystal_density_diffrn 1.768
_exptl_crystal_density_method 'not measured'
_exptl_crystal_description Chip
_exptl_crystal_F_000 666
_exptl_crystal_size_max 0.60
_exptl_crystal_size_mid 0.35
_exptl_crystal_size_min 0.15
_refine_diff_density_max 0.934
_refine_diff_density_min -1.026
_refine_diff_density_rms 0.129
_refine_ls_extinction_coef 0.0041(6)
_refine_ls_extinction_expression Fc^*^=kFc[1+0.001xFc^2^\l^3^/sin(2\q)]^-1/4^
_refine_ls_extinction_method SHELXL
_refine_ls_goodness_of_fit_ref 1.027
_refine_ls_hydrogen_treatment constr
_refine_ls_matrix_type full
_refine_ls_number_parameters 180
_refine_ls_number_reflns 2098
_refine_ls_number_restraints 0
_refine_ls_restrained_S_all 1.027
_refine_ls_R_factor_all 0.1134
_refine_ls_R_factor_gt 0.0557
_refine_ls_shift/su_max 0.007
_refine_ls_shift/su_mean 0.000
_refine_ls_structure_factor_coef Fsqd
_refine_ls_weighting_details 'calc w=1/[\s^2^(Fo^2^)+(0.0002P)^2^+4.0000P] where P=(Fo^2^+2Fc^2^)/3'
_refine_ls_weighting_scheme calc
_refine_ls_wR_factor_gt 0.1054
_refine_ls_wR_factor_ref 0.1395
_reflns_number_gt 1047
_reflns_number_total 2098
_reflns_threshold_expression >2sigma(I)
_cod_data_source_file ic402926n_si_002.cif
_cod_data_source_block 4
_cod_depositor_comments 'Adding full bibliography for 4337845--4337848.cif.'
_cod_original_cell_volume 1227.6(4)
_cod_original_sg_symbol_Hall '-P 2yac  '
_cod_original_sg_symbol_H-M 'P 2/n  '
_cod_database_code 4337848

loop_
_symmetry_equiv_pos_as_xyz
'x, y, z'
'-x+1/2, y, -z+1/2'
'-x, -y, -z'
'x-1/2, -y, z-1/2'

loop_
_atom_site_label
_atom_site_type_symbol
_atom_site_fract_x
_atom_site_fract_y
_atom_site_fract_z
_atom_site_U_iso_or_equiv
_atom_site_adp_type
_atom_site_occupancy
_atom_site_symmetry_multiplicity
_atom_site_calc_flag
_atom_site_refinement_flags
Mn1 Mn -0.7500 0.03362(11) 0.7500 0.0263(4) Uani 1 2 d S
S1 S -0.4350(3) -0.34683(13) 0.79852(13) 0.0335(5) Uani 1 1 d .
S2 S -0.4386(3) 0.41490(13) 0.79645(13) 0.0337(5) Uani 1 1 d .
O1 O -0.5108(7) -0.0801(3) 0.7409(3) 0.0321(11) Uani 1 1 d .
O2 O -0.4866(8) -0.1492(3) 0.8845(3) 0.0416(13) Uani 1 1 d .
O3 O -0.5147(7) 0.1493(3) 0.7368(3) 0.0312(11) Uani 1 1 d .
O4 O -0.4831(7) 0.2124(3) 0.8821(3) 0.0392(13) Uani 1 1 d .
O5 O -0.6514(6) 0.0319(3) 0.9059(3) 0.0315(11) Uani 1 1 d .
N1 N 0.0234(9) -0.2403(5) 0.9945(4) 0.0373(15) Uani 1 1 d .
C1 C -0.4529(10) -0.1467(5) 0.8023(5) 0.0290(16) Uani 1 1 d .
C2 C -0.3332(9) -0.2322(5) 0.7717(4) 0.0263(15) Uani 1 1 d .
C3 C -0.2500 -0.4162(6) 0.7500 0.021(2) Uani 1 2 d S
C4 C -0.4529(9) 0.2148(5) 0.7998(5) 0.0257(15) Uani 1 1 d .
C5 C -0.3345(9) 0.2993(4) 0.7709(4) 0.0245(14) Uani 1 1 d .
C6 C -0.2500 0.4855(7) 0.7500 0.027(2) Uani 1 2 d S
C7 C -0.1231(11) -0.2864(6) 1.0355(5) 0.0422(19) Uani 1 1 d .
H7 H -0.2176 -0.2492 1.0626 0.051 Uiso 1 1 calc R
C8 C -0.1358(10) -0.3876(5) 1.0380(5) 0.0373(18) Uani 1 1 d .
H8 H -0.2388 -0.4170 1.0666 0.045 Uiso 1 1 calc R
C9 C 0.0038(10) -0.4466(5) 0.9983(5) 0.0333(17) Uani 1 1 d .
C10 C 0.1502(11) -0.3968(5) 0.9553(5) 0.0399(18) Uani 1 1 d .
H10 H 0.2442 -0.4321 0.9262 0.048 Uiso 1 1 calc R
C11 C 0.1579(11) -0.2961(6) 0.9552(5) 0.0414(19) Uani 1 1 d .
H11 H 0.2597 -0.2652 0.9270 0.050 Uiso 1 1 calc R
C12 C 0.0349(12) -0.1328(5) 0.9947(6) 0.052(2) Uani 1 1 d .
H12A H -0.1076 -0.1061 0.9835 0.078 Uiso 1 1 calc R
H12B H 0.1073 -0.1113 0.9459 0.078 Uiso 1 1 calc R
H12C H 0.1124 -0.1106 1.0550 0.078 Uiso 1 1 calc R

loop_
_atom_site_aniso_label
_atom_site_aniso_U_11
_atom_site_aniso_U_22
_atom_site_aniso_U_33
_atom_site_aniso_U_23
_atom_site_aniso_U_13
_atom_site_aniso_U_12
Mn1 0.0213(7) 0.0323(9) 0.0279(8) 0.000 0.0109(6) 0.000
S1 0.0293(9) 0.0301(12) 0.0477(12) -0.0005(8) 0.0237(8) -0.0007(7)
S2 0.0271(9) 0.0317(12) 0.0483(12) -0.0013(8) 0.0220(8) -0.0008(8)
O1 0.035(3) 0.032(3) 0.034(3) 0.003(2) 0.017(2) 0.011(2)
O2 0.054(3) 0.041(3) 0.035(3) 0.007(2) 0.024(3) 0.013(2)
O3 0.029(2) 0.032(3) 0.035(3) -0.003(2) 0.013(2) -0.010(2)
O4 0.044(3) 0.042(3) 0.035(3) -0.003(2) 0.016(2) -0.011(2)
O5 0.033(2) 0.041(3) 0.022(2) 0.000(2) 0.0079(19) 0.001(2)
N1 0.032(3) 0.055(4) 0.025(3) 0.000(3) 0.005(3) -0.007(3)
C1 0.021(3) 0.035(4) 0.034(4) 0.005(3) 0.011(3) 0.000(3)
C2 0.030(3) 0.026(3) 0.025(4) 0.003(3) 0.011(3) 0.003(3)
C3 0.024(4) 0.012(5) 0.028(5) 0.000 0.006(4) 0.000
C4 0.017(3) 0.032(4) 0.029(4) -0.002(3) 0.008(3) -0.001(3)
C5 0.023(3) 0.026(3) 0.024(4) -0.002(3) 0.005(3) 0.003(3)
C6 0.015(4) 0.042(6) 0.025(5) 0.000 0.007(4) 0.000
C7 0.034(4) 0.058(5) 0.040(5) 0.000(4) 0.019(3) 0.001(4)
C8 0.035(4) 0.038(5) 0.043(5) 0.000(4) 0.019(3) -0.011(4)
C9 0.025(3) 0.049(4) 0.026(4) -0.004(4) 0.008(3) 0.001(4)
C10 0.038(4) 0.040(4) 0.048(5) -0.001(4) 0.025(4) -0.001(4)
C11 0.035(4) 0.058(5) 0.037(4) -0.002(4) 0.023(3) -0.001(4)
C12 0.050(5) 0.046(5) 0.064(6) -0.005(4) 0.022(4) -0.002(4)

loop_
_atom_type_symbol
_atom_type_description
_atom_type_scat_dispersion_real
_atom_type_scat_dispersion_imag
_atom_type_scat_source
C C 0.0033 0.0016 'International Tables Vol C Tables 4.2.6.8 and 6.1.1.4'
H H 0.0000 0.0000 'International Tables Vol C Tables 4.2.6.8 and 6.1.1.4'
N N 0.0061 0.0033 'International Tables Vol C Tables 4.2.6.8 and 6.1.1.4'
O O 0.0106 0.0060 'International Tables Vol C Tables 4.2.6.8 and 6.1.1.4'
S S 0.1246 0.1234 'International Tables Vol C Tables 4.2.6.8 and 6.1.1.4'
Mn Mn 0.3368 0.7283 'International Tables Vol C Tables 4.2.6.8 and 6.1.1.4'

loop_
_geom_angle_atom_site_label_1
_geom_angle_atom_site_label_2
_geom_angle_atom_site_label_3
_geom_angle
_geom_angle_site_symmetry_1
_geom_angle_site_symmetry_3
O1 Mn1 O1 90.0(2) 2_356 .
O1 Mn1 O3 178.34(17) 2_356 .
O1 Mn1 O3 90.64(16) . .
O1 Mn1 O3 90.64(16) 2_356 2_356
O1 Mn1 O3 178.34(17) . 2_356
O3 Mn1 O3 88.8(2) . 2_356
O1 Mn1 O5 89.51(16) 2_356 2_356
O1 Mn1 O5 89.63(16) . 2_356
O3 Mn1 O5 88.97(16) . 2_356
O3 Mn1 O5 91.90(16) 2_356 2_356
O1 Mn1 O5 89.63(16) 2_356 .
O1 Mn1 O5 89.51(16) . .
O3 Mn1 O5 91.90(17) . .
O3 Mn1 O5 88.97(16) 2_356 .
O5 Mn1 O5 178.8(3) 2_356 .
C3 S1 C2 95.0(3) . .
C6 S2 C5 95.6(3) . .
C1 O1 Mn1 125.0(4) . .
C4 O3 Mn1 123.8(4) . .
C11 N1 C7 117.9(7) . .
C11 N1 C12 121.9(6) . .
C7 N1 C12 120.1(6) . .
O2 C1 O1 126.9(6) . .
O2 C1 C2 116.7(6) . .
O1 C1 C2 116.4(6) . .
C2 C2 C1 129.2(3) 2_456 .
C2 C2 S1 117.6(2) 2_456 .
C1 C2 S1 113.2(4) . .
C6 C3 S1 122.6(2) 1_545 .
C6 C3 S1 122.6(2) 1_545 2_456
S1 C3 S1 114.8(5) . 2_456
O4 C4 O3 125.3(6) . .
O4 C4 C5 118.2(6) . .
O3 C4 C5 116.5(6) . .
C5 C5 C4 128.8(3) 2_456 .
C5 C5 S2 117.4(2) 2_456 .
C4 C5 S2 113.7(4) . .
C3 C6 S2 123.0(3) 1_565 .
C3 C6 S2 123.0(3) 1_565 2_456
S2 C6 S2 114.0(5) . 2_456
N1 C7 C8 121.7(7) . .
C7 C8 C9 121.1(6) . .
C10 C9 C8 115.7(6) . .
C10 C9 C9 122.2(7) . 3_547
C8 C9 C9 122.1(7) . 3_547
C11 C10 C9 121.0(6) . .
N1 C11 C10 122.5(6) . .

loop_
_geom_bond_atom_site_label_1
_geom_bond_atom_site_label_2
_geom_bond_distance
_geom_bond_site_symmetry_2
Mn1 O1 2.195(4) 2_356
Mn1 O1 2.195(4) .
Mn1 O3 2.209(4) .
Mn1 O3 2.209(4) 2_356
Mn1 O5 2.213(4) 2_356
Mn1 O5 2.213(4) .
S1 C3 1.759(5) .
S1 C2 1.765(6) .
S2 C6 1.769(5) .
S2 C5 1.777(6) .
O1 C1 1.272(7) .
O2 C1 1.246(7) .
O3 C4 1.280(7) .
O4 C4 1.239(7) .
N1 C11 1.350(8) .
N1 C7 1.353(8) .
N1 C12 1.469(9) .
C1 C2 1.506(8) .
C2 C2 1.331(11) 2_456
C3 C6 1.342(11) 1_545
C3 S1 1.759(5) 2_456
C4 C5 1.482(8) .
C5 C5 1.331(11) 2_456
C6 C3 1.342(11) 1_565
C6 S2 1.769(5) 2_456
C7 C8 1.385(9) .
C8 C9 1.402(9) .
C9 C10 1.393(9) .
C9 C9 1.461(13) 3_547
C10 C11 1.375(10) .

loop_
_geom_torsion_atom_site_label_1
_geom_torsion_atom_site_label_2
_geom_torsion_atom_site_label_3
_geom_torsion_atom_site_label_4
_geom_torsion
_geom_torsion_site_symmetry_1
_geom_torsion_site_symmetry_4
O1 Mn1 O1 C1 -57.7(5) 2_356 .
O3 Mn1 O1 C1 123.8(5) . .
O3 Mn1 O1 C1 55(6) 2_356 .
O5 Mn1 O1 C1 -147.2(5) 2_356 .
O5 Mn1 O1 C1 31.9(5) . .
O1 Mn1 O3 C4 128(6) 2_356 .
O1 Mn1 O3 C4 -119.6(5) . .
O3 Mn1 O3 C4 58.9(4) 2_356 .
O5 Mn1 O3 C4 150.8(5) 2_356 .
O5 Mn1 O3 C4 -30.1(5) . .
Mn1 O1 C1 O2 -14.9(9) . .
Mn1 O1 C1 C2 164.4(4) . .
O2 C1 C2 C2 -132.1(9) . 2_456
O1 C1 C2 C2 48.6(12) . 2_456
O2 C1 C2 S1 48.1(7) . .
O1 C1 C2 S1 -131.3(5) . .
C3 S1 C2 C2 -0.2(8) . 2_456
C3 S1 C2 C1 179.6(4) . .
C2 S1 C3 C6 -179.9(2) . 1_545
C2 S1 C3 S1 0.1(2) . 2_456
Mn1 O3 C4 O4 14.1(9) . .
Mn1 O3 C4 C5 -166.4(4) . .
O4 C4 C5 C5 128.5(9) . 2_456
O3 C4 C5 C5 -51.0(11) . 2_456
O4 C4 C5 S2 -51.7(7) . .
O3 C4 C5 S2 128.7(5) . .
C6 S2 C5 C5 -0.1(7) . 2_456
C6 S2 C5 C4 -179.9(4) . .
C5 S2 C6 C3 -180.0(2) . 1_565
C5 S2 C6 S2 0.0(2) . 2_456
C11 N1 C7 C8 0.3(10) . .
C12 N1 C7 C8 -178.8(7) . .
N1 C7 C8 C9 0.2(11) . .
C7 C8 C9 C10 -1.2(10) . .
C7 C8 C9 C9 178.8(8) . 3_547
C8 C9 C10 C11 1.8(10) . .
C9 C9 C10 C11 -178.3(8) 3_547 .
C7 N1 C11 C10 0.2(11) . .
C12 N1 C11 C10 179.4(7) . .
C9 C10 C11 N1 -1.3(11) . .
